data_1523842
loop_
_publ_author_name
'Horiuchi, H.'
'Morimoto, N.'
'Yamaoka, S.'

_publ_section_title
;
 The crystal structure of Li2 W O4 II: A structure related to spinel
;
_journal_name_full 'Journal of Solid State Chemistry'
_journal_page_first 129
_journal_page_last 135
_journal_volume 30
_journal_year 1979
_chemical_formula_sum 'Li2 O4 W'
_chemical_name_systematic 'Li2 (W O4)'
_space_group_IT_number 141
_symmetry_space_group_name_Hall '-I 4bd 2'
_symmetry_space_group_name_H-M 'I 41/a m d :2'
_cell_angle_alpha 90
_cell_angle_beta 90
_cell_angle_gamma 90
_cell_formula_units_Z 16
_cell_length_a 11.954
_cell_length_b 11.954
_cell_length_c 8.41
_cell_volume 1201.773
_citation_journal_id_ASTM JSSCBI
_cod_data_source_file Horiuchi_JSSCBI_1979_1010.cif
_cod_data_source_block Li2O4W1
_cod_original_formula_sum 'Li2 O4 W1'
_cod_database_code 1523842

loop_
_symmetry_equiv_pos_as_xyz
x,y,z
-y+1/4,x+3/4,z+1/4
-x+1/2,-y,z+1/2
y+1/4,-x+1/4,z+3/4
x,-y,-z
y+1/4,x+3/4,-z+1/4
-x+1/2,y,-z+1/2
-y+1/4,-x+1/4,-z+3/4
-x,-y,-z
y-1/4,-x-3/4,-z-1/4
x-1/2,y,-z-1/2
-y-1/4,x-1/4,-z-3/4
-x,y,z
-y-1/4,-x-3/4,z-1/4
x-1/2,-y,z-1/2
y-1/4,x-1/4,z-3/4
x+1/2,y+1/2,z+1/2
-y+3/4,x+5/4,z+3/4
-x+1,-y+1/2,z+1
y+3/4,-x+3/4,z+5/4
x+1/2,-y+1/2,-z+1/2
y+3/4,x+5/4,-z+3/4
-x+1,y+1/2,-z+1
-y+3/4,-x+3/4,-z+5/4
-x+1/2,-y+1/2,-z+1/2
y+1/4,-x-1/4,-z+1/4
x,y+1/2,-z
-y+1/4,x+1/4,-z-1/4
-x+1/2,y+1/2,z+1/2
-y+1/4,-x-1/4,z+1/4
x,-y+1/2,z
y+1/4,x+1/4,z-1/4

loop_
_atom_site_label
_atom_site_type_symbol
_atom_site_fract_x
_atom_site_fract_y
_atom_site_fract_z
_atom_site_occupancy
_atom_site_U_iso_or_equiv
O1 O-2 0 0.1273 0.0175 1 0.0
W1 W+6 0.36394 0.25 -0.02805 1 0.0
Li1 Li+1 0.13 0.88 0.125 1 0.0
Li2 Li+1 0.374 0 0 1 0.0
O3 O-2 0.115 0.0223 0.2542 1 0.0
O2 O-2 0 0.1449 0.4852 1 0.0
